data_2200034
loop_
_publ_author_name
'Fanshawe, Rachel L.'
'Clark, Charles R.'
'Blackman, Allan G.'

_publ_section_title
;[<i>N</i>-(2-Aminoethyl)-<i>N</i>,<i>N</i>-bis(3-aminopropyl)amine]dichlorocobalt(III)
 chloride, [Co(abap)Cl~2~]Cl
;
_journal_issue 1
_journal_name_full 'Acta Crystallographica Section E'
_journal_page_first m17
_journal_page_last m18
_journal_paper_doi 10.1107/S1600536800019656
_journal_volume 57
_journal_year 2001
_chemical_formula_iupac '[Co Cl2 (C8 H22 N4)] Cl'
_chemical_formula_moiety 'C8 H22 Cl2 Co N4 1+, Cl 1-'
_chemical_formula_sum 'C8 H22 Cl3 Co N4'
_chemical_formula_weight 339.58
_chemical_name_systematic
;
[N-(2-Aminoethyl)-N,N-bis(3-aminopropyl)amine]dichlorocobalt(III) chloride
;
_space_group_IT_number 19
_symmetry_cell_setting orthorhombic
_symmetry_space_group_name_Hall 'P 2ac 2ab'
_symmetry_space_group_name_H-M 'P 21 21 21'
_cell_angle_alpha 90.00
_cell_angle_beta 90.00
_cell_angle_gamma 90.00
_cell_formula_units_Z 4
_cell_length_a 8.405(2)
_cell_length_b 10.2633(14)
_cell_length_c 15.9652(15)
_cell_measurement_reflns_used 16
_cell_measurement_temperature 173(2)
_cell_measurement_theta_max 12.5
_cell_measurement_theta_min 5
_cell_volume 1377.2(4)
_computing_cell_refinement XSCANS
_computing_data_collection 'XSCANS (Siemens, 1991)'
_computing_data_reduction XSCANS
_computing_molecular_graphics 'WINGX (Farrugia, 1999)'
_computing_publication_material WINGX
_computing_structure_refinement 'SHELXL97 (Sheldrick, 1997)'
_computing_structure_solution 'SHELXS97 (Sheldrick, 1997)'
_diffrn_ambient_temperature 173(2)
_diffrn_measured_fraction_theta_full 1.000
_diffrn_measured_fraction_theta_max 1.000
_diffrn_measurement_device_type 'Siemens P4'
_diffrn_measurement_method \w
_diffrn_radiation_monochromator graphite
_diffrn_radiation_source 'fine-focus sealed tube'
_diffrn_radiation_type MoK\a
_diffrn_radiation_wavelength .71073
_diffrn_reflns_av_R_equivalents .017
_diffrn_reflns_av_sigmaI/netI .026
_diffrn_reflns_limit_h_max 8
_diffrn_reflns_limit_h_min -10
_diffrn_reflns_limit_k_max 13
_diffrn_reflns_limit_k_min 0
_diffrn_reflns_limit_l_max 20
_diffrn_reflns_limit_l_min 0
_diffrn_reflns_number 3058
_diffrn_reflns_theta_full 26.99
_diffrn_reflns_theta_max 27.0
_diffrn_reflns_theta_min 2.36
_diffrn_standards_decay_% <2
_diffrn_standards_interval_count 997
_diffrn_standards_number 3
_exptl_absorpt_coefficient_mu 1.81
_exptl_absorpt_correction_T_max .772
_exptl_absorpt_correction_T_min .662
_exptl_absorpt_correction_type '\y scan'
_exptl_absorpt_process_details '(SHELXTL-Plus; Sheldrick, 1990)'
_exptl_crystal_colour blue
_exptl_crystal_density_diffrn 1.638
_exptl_crystal_density_method 'not measured'
_exptl_crystal_description block
_exptl_crystal_F_000 704
_exptl_crystal_size_max .42
_exptl_crystal_size_mid .20
_exptl_crystal_size_min .18
_refine_diff_density_max .252
_refine_diff_density_min -.182
_refine_ls_abs_structure_details 'Flack (1983); 1110 Friedel pairs'
_refine_ls_abs_structure_Flack .004(13)
_refine_ls_extinction_method none
_refine_ls_goodness_of_fit_ref 1.05
_refine_ls_hydrogen_treatment constr
_refine_ls_matrix_type full
_refine_ls_number_parameters 145
_refine_ls_number_reflns 2850
_refine_ls_number_restraints 0
_refine_ls_restrained_S_all 1.05
_refine_ls_R_factor_all .025
_refine_ls_R_factor_gt .023
_refine_ls_shift/su_max .001
_refine_ls_shift/su_mean <0.001
_refine_ls_structure_factor_coef Fsqd
_refine_ls_weighting_details 'calc w = 1/[\s^2^(Fo^2^)+(0.0258P)^2^+0.2974P] where P = (Fo^2^+2Fc^2^)/3'
_refine_ls_weighting_scheme calc
_refine_ls_wR_factor_ref .051
_reflns_number_gt 2717
_reflns_number_total 2850
_reflns_threshold_expression I>2\s(I)
_cod_data_source_file cf6023.cif
_cod_data_source_block I
_cod_original_cell_volume 1377.2(5)
_cod_database_code 2200034
_cod_database_fobs_code 2200034

loop_
_symmetry_equiv_pos_as_xyz
'x, y, z'
'-x+1/2, -y, z+1/2'
'-x, y+1/2, -z+1/2'
'x+1/2, -y+1/2, -z'

loop_
_atom_site_label
_atom_site_fract_x
_atom_site_fract_y
_atom_site_fract_z
_atom_site_U_iso_or_equiv
_atom_site_adp_type
_atom_site_calc_flag
_atom_site_refinement_flags
_atom_site_occupancy
_atom_site_disorder_assembly
_atom_site_disorder_group
_atom_site_type_symbol
Co1 .83241(3) .94312(3) .904417(19) .01263(7) Uani d . 1 . . Co
Cl1 1.07387(7) 1.00598(6) .95605(4) .02292(13) Uani d . 1 . . Cl
Cl2 .75209(7) .86582(5) 1.02940(3) .01936(12) Uani d . 1 . . Cl
Cl3 1.18810(7) .81084(6) .72166(4) .02283(13) Uani d . 1 . . Cl
N11 .9031(2) 1.0042(2) .79472(11) .0174(4) Uani d . 1 . . N
H11A .8943 1.0934 .7920 .021 Uiso calc R 1 . . H
H11B 1.0083 .9825 .7869 .021 Uiso calc R 1 . . H
N12 .7618(2) 1.11931(19) .93904(12) .0185(4) Uani d . 1 . . N
H12A .8282 1.1453 .9817 .022 Uiso calc R 1 . . H
H12B .7811 1.1741 .8946 .022 Uiso calc R 1 . . H
N13 .9374(2) .77486(18) .88178(12) .0152(4) Uani d . 1 . . N
H13A .9886 .7831 .8311 .018 Uiso calc R 1 . . H
H13B 1.0153 .7648 .9217 .018 Uiso calc R 1 . . H
N14 .6235(2) .89841(18) .84746(12) .0147(4) Uani d . 1 . . N
C1 .8049(3) .9440(3) .72812(14) .0215(5) Uani d . 1 . . C
H1A .8399 .8533 .7177 .026 Uiso calc R 1 . . H
H1B .8150 .9940 .6753 .026 Uiso calc R 1 . . H
C2 .6358(3) .9459(3) .75831(14) .0202(5) Uani d . 1 . . C
H2A .5700 .8898 .7217 .024 Uiso calc R 1 . . H
H2B .5937 1.0359 .7547 .024 Uiso calc R 1 . . H
C3 .4762(3) .9593(2) .88573(15) .0198(5) Uani d . 1 . . C
H3A .4558 .9161 .9401 .024 Uiso calc R 1 . . H
H3B .3847 .9397 .8488 .024 Uiso calc R 1 . . H
C4 .4800(3) 1.1056(2) .90051(19) .0254(5) Uani d . 1 . . C
H4A .5085 1.1498 .8475 .030 Uiso calc R 1 . . H
H4B .3723 1.1353 .9167 .030 Uiso calc R 1 . . H
C5 .5963(3) 1.1457(2) .96740(17) .0237(5) Uani d . 1 . . C
H5A .5838 1.2398 .9795 .028 Uiso calc R 1 . . H
H5B .5745 1.0966 1.0195 .028 Uiso calc R 1 . . H
C6 .5835(3) .7542(2) .84920(16) .0191(5) Uani d . 1 . . C
H6A .5558 .7308 .9076 .023 Uiso calc R 1 . . H
H6B .4868 .7410 .8149 .023 Uiso calc R 1 . . H
C7 .7082(3) .6590(2) .81917(16) .0214(5) Uani d . 1 . . C
H7A .6595 .5717 .8132 .026 Uiso calc R 1 . . H
H7B .7469 .6865 .7633 .026 Uiso calc R 1 . . H
C8 .8472(3) .6508(2) .87878(14) .0184(5) Uani d . 1 . . C
H8A .8078 .6296 .9356 .022 Uiso calc R 1 . . H
H8B .9191 .5797 .8608 .022 Uiso calc R 1 . . H

loop_
_atom_site_aniso_label
_atom_site_aniso_U_11
_atom_site_aniso_U_22
_atom_site_aniso_U_33
_atom_site_aniso_U_12
_atom_site_aniso_U_13
_atom_site_aniso_U_23
Co1 .01138(14) .01210(13) .01442(13) -.00034(13) .00047(12) -.00006(12)
Cl1 .0152(3) .0213(3) .0322(3) -.0019(2) -.0044(2) -.0048(3)
Cl2 .0207(3) .0223(3) .0151(2) -.0005(2) .0019(2) .0012(2)
Cl3 .0222(3) .0175(3) .0288(3) -.0001(2) .0054(3) -.0045(2)
N11 .0158(10) .0170(9) .0194(10) .0016(9) .0026(8) .0020(8)
N12 .0176(10) .0156(9) .0222(10) -.0009(9) .0009(9) -.0027(8)
N13 .0121(10) .0157(9) .0178(10) .0004(8) -.0014(8) .0002(7)
N14 .0134(10) .0146(9) .0162(9) .0011(7) .0005(7) .0013(7)
C1 .0238(13) .0249(11) .0157(10) .0028(11) -.0006(9) .0038(11)
C2 .0197(12) .0248(12) .0160(10) .0032(11) -.0044(9) .0041(10)
C3 .0108(11) .0207(13) .0281(13) .0024(10) .0038(9) -.0024(10)
C4 .0167(12) .0221(12) .0374(14) .0068(10) .0017(12) -.0036(12)
C5 .0221(13) .0178(11) .0312(13) .0056(10) .0070(11) -.0060(11)
C6 .0155(12) .0153(11) .0265(13) -.0042(10) -.0031(10) -.0012(10)
C7 .0196(13) .0173(11) .0273(13) -.0002(10) -.0050(10) -.0046(10)
C8 .0183(12) .0130(10) .0238(11) .0008(10) -.0017(10) .0010(9)

loop_
_atom_type_symbol
_atom_type_description
_atom_type_scat_dispersion_real
_atom_type_scat_dispersion_imag
_atom_type_scat_source
C C .0033 .0016 'International Tables Vol C Tables 4.2.6.8 and 6.1.1.4'
H H .0000 .0000 'International Tables Vol C Tables 4.2.6.8 and 6.1.1.4'
N N .0061 .0033 'International Tables Vol C Tables 4.2.6.8 and 6.1.1.4'
Cl Cl .1484 .1585 'International Tables Vol C Tables 4.2.6.8 and 6.1.1.4'
Co Co .3494 .9721 'International Tables Vol C Tables 4.2.6.8 and 6.1.1.4'

loop_
_geom_angle_atom_site_label_1
_geom_angle_atom_site_label_2
_geom_angle_atom_site_label_3
_geom_angle
_geom_angle_publ_flag
N11 Co1 N13 88.88(8) yes
N11 Co1 N12 92.78(8) yes
N13 Co1 N12 169.68(9) yes
N11 Co1 N14 86.23(8) yes
N13 Co1 N14 96.15(8) yes
N12 Co1 N14 94.13(8) yes
N11 Co1 Cl2 178.09(6) yes
N13 Co1 Cl2 89.32(6) yes
N12 Co1 Cl2 89.11(6) yes
N14 Co1 Cl2 93.33(6) yes
N11 Co1 Cl1 87.85(6) yes
N13 Co1 Cl1 85.17(6) yes
N12 Co1 Cl1 84.71(6) yes
N14 Co1 Cl1 173.90(6) yes
Cl2 Co1 Cl1 92.64(3) yes
C1 N11 Co1 109.89(15) yes
C5 N12 Co1 122.10(16) yes
C8 N13 Co1 121.92(15) yes
C2 N14 C3 107.63(18) ?
C2 N14 C6 110.35(19) ?
C3 N14 C6 102.35(17) ?
C2 N14 Co1 106.89(14) ?
C3 N14 Co1 115.65(14) ?
C6 N14 Co1 113.81(14) ?
N11 C1 C2 106.97(19) ?
C1 C2 N14 111.31(19) ?
N14 C3 C4 116.9(2) ?
C5 C4 C3 113.2(2) ?
N12 C5 C4 110.0(2) ?
C7 C6 N14 118.1(2) ?
C8 C7 C6 111.9(2) ?
N13 C8 C7 111.61(18) ?

loop_
_geom_bond_atom_site_label_1
_geom_bond_atom_site_label_2
_geom_bond_site_symmetry_2
_geom_bond_distance
_geom_bond_publ_flag
Co1 N11 . 1.9528(19) yes
Co1 N13 . 1.9728(19) yes
Co1 N12 . 1.982(2) yes
Co1 N14 . 2.030(2) yes
Co1 Cl2 . 2.2510(6) yes
Co1 Cl1 . 2.2835(8) yes
N11 C1 . 1.481(3) yes
N12 C5 . 1.487(3) yes
N13 C8 . 1.482(3) yes
N14 C2 . 1.508(3) yes
N14 C3 . 1.516(3) yes
N14 C6 . 1.518(3) yes
C1 C2 . 1.501(3) yes
C3 C4 . 1.520(3) yes
C4 C5 . 1.505(4) yes
C6 C7 . 1.510(3) yes
C7 C8 . 1.510(3) yes
